data_4035403
loop_
_publ_author_name
'Kinens, Artis'
'Balkaitis, Simonas'
'Suna, Edgars'

_publ_section_title
;
 Preparative-Scale Synthesis of Vedejs Chiral DMAP Catalysts.
;
_journal_issue 20
_journal_name_full 'The Journal of organic chemistry'
_journal_page_first 12449
_journal_page_last 12459
_journal_paper_doi 10.1021/acs.joc.8b01687
_journal_volume 83
_journal_year 2018
_chemical_formula_moiety '2(C2 H8 N1), Zn Cl4'
_chemical_formula_sum 'C4 H16 Cl4 N2 Zn'
_chemical_formula_weight 299.36
_space_group_IT_number 14
_space_group_name_Hall '-P 2yn'
_space_group_name_H-M_alt 'P 1 21/n 1'
_symmetry_cell_setting monoclinic
_symmetry_space_group_name_H-M 'P 1 21/n 1'
_atom_sites_solution_hydrogens mixed
_atom_sites_solution_primary direct
_atom_sites_solution_secondary difmap
_audit_creation_method SHELXL
_cell_angle_alpha 90.000(3)
_cell_angle_beta 89.932(3)
_cell_angle_gamma 90.000(2)
_cell_formula_units_Z 4
_cell_length_a 8.5348(5)
_cell_length_b 11.4450(6)
_cell_length_c 13.2997(8)
_cell_measurement_reflns_used 1349
_cell_measurement_temperature 293(2)
_cell_measurement_theta_max 27.5
_cell_measurement_theta_min 0.9
_cell_volume 1299.12(13)
_computing_structure_refinement 'SHELXL (Sheldrick, 2008)'
_computing_structure_solution 'SHELXS-97 (Sheldrick, 2008)'
_diffrn_ambient_temperature 293(2)
_diffrn_measured_fraction_theta_full 0.99
_diffrn_measured_fraction_theta_max 0.99
_diffrn_measurement_device 'Bruker-Nonius KappaCCD'
_diffrn_measurement_method '\f and \w scan'
_diffrn_radiation_monochromator graphite
_diffrn_radiation_source 'fine-focus sealed tube'
_diffrn_radiation_type MoK\a
_diffrn_radiation_wavelength 0.71073
_diffrn_reflns_av_R_equivalents 0.1377
_diffrn_reflns_av_sigmaI/netI 0.1137
_diffrn_reflns_limit_h_max 11
_diffrn_reflns_limit_h_min -11
_diffrn_reflns_limit_k_max 14
_diffrn_reflns_limit_k_min -14
_diffrn_reflns_limit_l_max 17
_diffrn_reflns_limit_l_min -17
_diffrn_reflns_number 7948
_diffrn_reflns_theta_full 27.5
_diffrn_reflns_theta_max 27.5
_diffrn_reflns_theta_min 2.3
_exptl_absorpt_coefficient_mu 2.669
_exptl_absorpt_correction_T_max 0.89
_exptl_absorpt_correction_T_min 0.71
_exptl_absorpt_correction_type integration
_exptl_absorpt_process_details
;
By Gaussian integration based on twelve indexed crystal faces (NUMABS;
Coppens, 1970)
;
_exptl_crystal_colour Colourless
_exptl_crystal_density_diffrn 1.531
_exptl_crystal_density_method 'not measured'
_exptl_crystal_description Plate
_exptl_crystal_F_000 608
_exptl_crystal_size_max 0.14
_exptl_crystal_size_mid 0.11
_exptl_crystal_size_min 0.04
_refine_diff_density_max 0.876
_refine_diff_density_min -0.713
_refine_diff_density_rms 0.149
_refine_ls_extinction_method none
_refine_ls_goodness_of_fit_ref 1.047
_refine_ls_hydrogen_treatment constr
_refine_ls_matrix_type full
_refine_ls_number_parameters 100
_refine_ls_number_reflns 2980
_refine_ls_number_restraints 0
_refine_ls_restrained_S_all 1.047
_refine_ls_R_factor_all 0.1022
_refine_ls_R_factor_gt 0.0654
_refine_ls_shift/su_max 0.000
_refine_ls_shift/su_mean 0.000
_refine_ls_structure_factor_coef Fsqd
_refine_ls_weighting_details 'calc w=1/[\s^2^(Fo^2^)+(0.0777P)^2^+0.0000P] where P=(Fo^2^+2Fc^2^)/3'
_refine_ls_weighting_scheme calc
_refine_ls_wR_factor_gt 0.1478
_refine_ls_wR_factor_ref 0.1683
_reflns_d_resolution_high 0.7675
_reflns_number_gt 1976
_reflns_number_total 2980
_reflns_threshold_expression >2sigma(I)
_cod_data_source_file jo8b01687_si_002.cif
_cod_data_source_block sb_54
_cod_original_sg_symbol_H-M 'P 21/n'
_cod_database_code 4035403
_shelx_title ' Compound SB_54'
_shelx_f_calc_maximum 205.55
_shelx_f_squared_multiplier 1.000

loop_
_symmetry_equiv_pos_as_xyz
'x, y, z'
'-x+1/2, y+1/2, -z+1/2'
'-x, -y, -z'
'x-1/2, -y-1/2, z-1/2'

loop_
_atom_site_label
_atom_site_type_symbol
_atom_site_fract_x
_atom_site_fract_y
_atom_site_fract_z
_atom_site_U_iso_or_equiv
_atom_site_adp_type
_atom_site_occupancy
_atom_site_symmetry_multiplicity
_atom_site_calc_flag
_atom_site_refinement_flags
Zn1 Zn 0.32850(7) 0.20127(4) 0.08136(4) 0.0475(2) Uani 1 1 d .
Cl2 Cl 0.31928(17) 0.00441(10) 0.09055(10) 0.0613(4) Uani 1 1 d .
Cl3 Cl 0.57245(17) 0.26307(11) 0.13130(10) 0.0609(4) Uani 1 1 d .
Cl4 Cl 0.30750(19) 0.26333(11) -0.08053(10) 0.0617(4) Uani 1 1 d .
Cl1 Cl 0.1402(2) 0.28103(12) 0.17726(12) 0.0719(4) Uani 1 1 d .
N1B N 0.2902(5) 0.0008(4) -0.1650(3) 0.0596(11) Uani 1 1 d .
H1BA H 0.3427 -0.0634 -0.1330 0.071 Uiso 1 1 d R
H1BB H 0.2795 0.0758 -0.1466 0.071 Uiso 1 1 d R
C2B C 0.3464(8) 0.0107(5) -0.2683(4) 0.0678(14) Uani 1 1 d .
H2BA H 0.3178 -0.0501 -0.3101 0.081 Uiso 1 1 d R
H2BB H 0.3109 0.0831 -0.2966 0.081 Uiso 1 1 d R
H2BC H 0.4589 0.0085 -0.2693 0.081 Uiso 1 1 d R
C3B C 0.1211(8) -0.0212(7) -0.1581(5) 0.0853(19) Uani 1 1 d .
H3BA H 0.0894 -0.0268 -0.0890 0.102 Uiso 1 1 d R
H3BB H 0.0982 -0.0932 -0.1920 0.102 Uiso 1 1 d R
H3BC H 0.0653 0.0415 -0.1900 0.102 Uiso 1 1 d R
N1A N 0.7066(6) 0.3105(4) -0.0969(4) 0.0688(13) Uani 1 1 d .
H1AA H 0.6671 0.2814 -0.0481 0.083 Uiso 1 1 d R
H1AB H 0.6799 0.2694 -0.1509 0.083 Uiso 1 1 d R
C2A C 0.8717(9) 0.2805(6) -0.0818(7) 0.091(2) Uani 1 1 d .
H2AA H 0.8807 0.1972 -0.0755 0.109 Uiso 1 1 d R
H2AB H 0.9111 0.3197 -0.0273 0.109 Uiso 1 1 d R
H2AC H 0.9313 0.3064 -0.1388 0.109 Uiso 1 1 d R
C3A C 0.6725(9) 0.4344(6) -0.1079(6) 0.091(2) Uani 1 1 d .
H3AA H 0.5619 0.4448 -0.1174 0.109 Uiso 1 1 d R
H3AB H 0.7277 0.4643 -0.1653 0.109 Uiso 1 1 d R
H3AC H 0.7052 0.4758 -0.0487 0.109 Uiso 1 1 d R

loop_
_atom_site_aniso_label
_atom_site_aniso_U_11
_atom_site_aniso_U_22
_atom_site_aniso_U_33
_atom_site_aniso_U_23
_atom_site_aniso_U_13
_atom_site_aniso_U_12
Zn1 0.0433(4) 0.0477(3) 0.0514(4) -0.0002(2) -0.0015(2) -0.0006(2)
Cl2 0.0634(8) 0.0469(6) 0.0736(8) 0.0057(5) -0.0064(6) -0.0037(6)
Cl3 0.0524(8) 0.0615(7) 0.0689(8) -0.0012(6) -0.0126(6) -0.0102(6)
Cl4 0.0670(9) 0.0617(7) 0.0564(7) 0.0099(6) -0.0100(6) 0.0022(6)
Cl1 0.0679(10) 0.0698(8) 0.0780(9) -0.0074(7) 0.0187(8) 0.0097(7)
N1B 0.053(3) 0.061(2) 0.065(3) -0.007(2) -0.014(2) 0.007(2)
C2B 0.064(4) 0.071(3) 0.069(3) 0.004(3) -0.008(3) 0.009(3)
C3B 0.054(4) 0.105(5) 0.097(5) 0.003(4) -0.004(3) -0.016(4)
N1A 0.068(3) 0.069(3) 0.069(3) 0.005(2) 0.009(2) -0.015(2)
C2A 0.059(4) 0.090(4) 0.124(6) 0.010(4) 0.000(4) -0.008(4)
C3A 0.099(6) 0.074(4) 0.100(5) 0.009(4) 0.004(4) -0.002(4)

loop_
_atom_type_symbol
_atom_type_description
_atom_type_scat_dispersion_real
_atom_type_scat_dispersion_imag
_atom_type_scat_source
C C 0.0033 0.0016 'International Tables Vol C Tables 4.2.6.8 and 6.1.1.4'
H H 0.0000 0.0000 'International Tables Vol C Tables 4.2.6.8 and 6.1.1.4'
Cl Cl 0.1484 0.1585 'International Tables Vol C Tables 4.2.6.8 and 6.1.1.4'
N N 0.0061 0.0033 'International Tables Vol C Tables 4.2.6.8 and 6.1.1.4'
Zn Zn 0.2839 1.4301 'International Tables Vol C Tables 4.2.6.8 and 6.1.1.4'

loop_
_geom_angle_atom_site_label_1
_geom_angle_atom_site_label_2
_geom_angle_atom_site_label_3
_geom_angle
Cl1 Zn1 Cl2 110.50(5)
Cl1 Zn1 Cl4 110.72(6)
Cl2 Zn1 Cl4 111.11(5)
Cl1 Zn1 Cl3 111.03(6)
Cl2 Zn1 Cl3 108.85(5)
Cl4 Zn1 Cl3 104.47(6)
C2B N1B C3B 113.2(5)
C2B N1B H1BA 109.0
C3B N1B H1BA 107.5
C2B N1B H1BB 102.4
C3B N1B H1BB 92.7
H1BA N1B H1BB 131.2
N1B C2B H2BB 109.5
N1B C2B H2BC 109.8
H2BB C2B H2BC 109.5
N1B C3B H3BA 110.3
N1B C3B H3BB 108.6
H3BA C3B H3BB 109.5
N1B C3B H3BC 109.5
H3BA C3B H3BC 109.5
H3BB C3B H3BC 109.5
C3A N1A C2A 115.8(6)
C3A N1A H1AA 113.6
C2A N1A H1AA 101.2
C3A N1A H1AB 112.5
C2A N1A H1AB 103.6
H1AA N1A H1AB 109.1
N1A C2A H2AA 108.8
N1A C2A H2AB 110.4
H2AA C2A H2AB 112.8
N1A C2A H2AC 109.2
H2AA C2A H2AC 109.5
H2AB C2A H2AC 106.2
N1A C3A H3AA 109.3
N1A C3A H3AB 109.2
H3AA C3A H3AB 109.5
N1A C3A H3AC 109.9
H3AA C3A H3AC 109.5
H3AB C3A H3AC 109.5

loop_
_geom_bond_atom_site_label_1
_geom_bond_atom_site_label_2
_geom_bond_distance
Zn1 Cl1 2.2444(14)
Zn1 Cl2 2.2577(13)
Zn1 Cl4 2.2744(14)
Zn1 Cl3 2.2979(15)
N1B C2B 1.458(7)
N1B C3B 1.468(7)
N1B H1BA 0.9600
N1B H1BB 0.8967
C2B H2BB 0.9599
C2B H2BC 0.9600
C3B H3BA 0.9599
C3B H3BB 0.9600
C3B H3BC 0.9600
N1A C3A 1.455(9)
N1A C2A 1.464(9)
N1A H1AA 0.8028
N1A H1AB 0.8884
C2A H2AA 0.9600
C2A H2AB 0.9157
C2A H2AC 0.9600
C3A H3AA 0.9599
C3A H3AB 0.9600
C3A H3AC 0.9600
